data_4125031
loop_
_publ_author_name
'Zhang, Qiongqiong'
'Zhang, Cankun'
'Cao, Lingyun'
'Wang, Zi'
'An, Bing'
'Lin, Zekai'
'Huang, Ruiyun'
'Zhang, Zhiming'
'Wang, Cheng'
'Lin, Wenbin'

_publ_section_title
;
 F\"orster Energy Transport in Metal-Organic Frameworks Is Beyond
 Step-by-Step Hopping.
;
_journal_issue 16
_journal_name_full 'Journal of the American Chemical Society'
_journal_page_first 5308
_journal_page_last 5315
_journal_paper_doi 10.1021/jacs.6b01345
_journal_volume 138
_journal_year 2016
_chemical_formula_sum 'C240 H0 I0 O28 Zn10'
_chemical_formula_weight 3983.90
_chemical_name_systematic
; 
 ? 
;
_space_group_IT_number 216
_symmetry_cell_setting cubic
_symmetry_space_group_name_Hall 'F -4 2 3'
_symmetry_space_group_name_H-M 'F -4 3 m'
_atom_sites_solution_hydrogens none
_atom_sites_solution_primary direct
_atom_sites_solution_secondary difmap
_audit_creation_method SHELXL-97
_cell_angle_alpha 90.00
_cell_angle_beta 90.00
_cell_angle_gamma 90.00
_cell_formula_units_Z 4
_cell_length_a 37.726(4)
_cell_length_b 37.726(4)
_cell_length_c 37.726(4)
_cell_measurement_temperature 296(2)
_cell_volume 53694(10)
_computing_structure_refinement 'SHELXL-97 (Sheldrick, 1997)'
_computing_structure_solution 'SHELXS-97 (Sheldrick, 1990)'
_diffrn_ambient_temperature 296(2)
_diffrn_measured_fraction_theta_full 0.997
_diffrn_measured_fraction_theta_max 0.997
_diffrn_measurement_device_type APS
_diffrn_radiation_monochromator graphite
_diffrn_radiation_source 'synchrotron radiation'
_diffrn_radiation_wavelength 0.41328
_diffrn_reflns_av_R_equivalents 0.0853
_diffrn_reflns_av_sigmaI/netI 0.0359
_diffrn_reflns_limit_h_max 44
_diffrn_reflns_limit_h_min -34
_diffrn_reflns_limit_k_max 44
_diffrn_reflns_limit_k_min -44
_diffrn_reflns_limit_l_max 44
_diffrn_reflns_limit_l_min -33
_diffrn_reflns_number 104883
_diffrn_reflns_theta_full 14.16
_diffrn_reflns_theta_max 14.16
_diffrn_reflns_theta_min 0.63
_exptl_absorpt_coefficient_mu 0.096
_exptl_absorpt_correction_T_max 0.9811
_exptl_absorpt_correction_T_min 0.9811
_exptl_absorpt_correction_type empirical
_exptl_absorpt_process_details SADABS
_exptl_crystal_colour 'light yellow'
_exptl_crystal_density_diffrn 0.493
_exptl_crystal_density_method 'not measured'
_exptl_crystal_description CUBE
_exptl_crystal_F_000 7856
_exptl_crystal_size_max 0.20
_exptl_crystal_size_mid 0.20
_exptl_crystal_size_min 0.20
_refine_diff_density_max 0.718
_refine_diff_density_min -1.906
_refine_diff_density_rms 0.129
_refine_ls_abs_structure_details 'Flack H D (1983), Acta Cryst. A39, 876-881'
_refine_ls_abs_structure_Flack 0.21(14)
_refine_ls_extinction_method SHELXL
_refine_ls_goodness_of_fit_ref 1.681
_refine_ls_hydrogen_treatment none
_refine_ls_matrix_type full
_refine_ls_number_parameters 85
_refine_ls_number_reflns 4465
_refine_ls_number_restraints 0
_refine_ls_restrained_S_all 1.681
_refine_ls_R_factor_all 0.1399
_refine_ls_R_factor_gt 0.1266
_refine_ls_shift/su_max 0.049
_refine_ls_shift/su_mean 0.007
_refine_ls_structure_factor_coef Fsqd
_refine_ls_weighting_details 'calc w=1/[\s^2^(Fo^2^)+(0.2000P)^2^+0.0000P] where P=(Fo^2^+2Fc^2^)/3'
_refine_ls_weighting_scheme calc
_refine_ls_wR_factor_gt 0.3860
_refine_ls_wR_factor_ref 0.3964
_reflns_number_gt 3666
_reflns_number_total 4465
_reflns_threshold_expression >2sigma(I)
_cod_data_source_file ja6b01345_si_001.cif
_cod_data_source_block trumof-1
_cod_depositor_comments
;
The following automatic conversions were performed:

'_symmetry_cell_setting' value 'Cubic' changed to 'cubic' according
to
/usr/data/users/saulius/crontab/automatic-downloads/rss-feeds/ACS/lib/dictionaries/cif_core.dic
dictionary named 'cif_core.dic' version 2.4.2 from 2011-04-26.

Automatic conversion script
Id: cif_fix_values 4268 2015-11-12 08:31:59Z antanas 

 Adding full bibliography for 4125031--4125032.cif.
;
_cod_original_cell_volume 53694(9)
_cod_original_sg_symbol_H-M F-43m
_cod_database_code 4125031

loop_
_symmetry_equiv_pos_as_xyz
'x, y, z'
'-x, -y, z'
'-x, y, -z'
'x, -y, -z'
'z, x, y'
'z, -x, -y'
'-z, -x, y'
'-z, x, -y'
'y, z, x'
'-y, z, -x'
'y, -z, -x'
'-y, -z, x'
'y, x, z'
'-y, -x, z'
'y, -x, -z'
'-y, x, -z'
'x, z, y'
'-x, z, -y'
'-x, -z, y'
'x, -z, -y'
'z, y, x'
'z, -y, -x'
'-z, y, -x'
'-z, -y, x'
'x, y+1/2, z+1/2'
'-x, -y+1/2, z+1/2'
'-x, y+1/2, -z+1/2'
'x, -y+1/2, -z+1/2'
'z, x+1/2, y+1/2'
'z, -x+1/2, -y+1/2'
'-z, -x+1/2, y+1/2'
'-z, x+1/2, -y+1/2'
'y, z+1/2, x+1/2'
'-y, z+1/2, -x+1/2'
'y, -z+1/2, -x+1/2'
'-y, -z+1/2, x+1/2'
'y, x+1/2, z+1/2'
'-y, -x+1/2, z+1/2'
'y, -x+1/2, -z+1/2'
'-y, x+1/2, -z+1/2'
'x, z+1/2, y+1/2'
'-x, z+1/2, -y+1/2'
'-x, -z+1/2, y+1/2'
'x, -z+1/2, -y+1/2'
'z, y+1/2, x+1/2'
'z, -y+1/2, -x+1/2'
'-z, y+1/2, -x+1/2'
'-z, -y+1/2, x+1/2'
'x+1/2, y, z+1/2'
'-x+1/2, -y, z+1/2'
'-x+1/2, y, -z+1/2'
'x+1/2, -y, -z+1/2'
'z+1/2, x, y+1/2'
'z+1/2, -x, -y+1/2'
'-z+1/2, -x, y+1/2'
'-z+1/2, x, -y+1/2'
'y+1/2, z, x+1/2'
'-y+1/2, z, -x+1/2'
'y+1/2, -z, -x+1/2'
'-y+1/2, -z, x+1/2'
'y+1/2, x, z+1/2'
'-y+1/2, -x, z+1/2'
'y+1/2, -x, -z+1/2'
'-y+1/2, x, -z+1/2'
'x+1/2, z, y+1/2'
'-x+1/2, z, -y+1/2'
'-x+1/2, -z, y+1/2'
'x+1/2, -z, -y+1/2'
'z+1/2, y, x+1/2'
'z+1/2, -y, -x+1/2'
'-z+1/2, y, -x+1/2'
'-z+1/2, -y, x+1/2'
'x+1/2, y+1/2, z'
'-x+1/2, -y+1/2, z'
'-x+1/2, y+1/2, -z'
'x+1/2, -y+1/2, -z'
'z+1/2, x+1/2, y'
'z+1/2, -x+1/2, -y'
'-z+1/2, -x+1/2, y'
'-z+1/2, x+1/2, -y'
'y+1/2, z+1/2, x'
'-y+1/2, z+1/2, -x'
'y+1/2, -z+1/2, -x'
'-y+1/2, -z+1/2, x'
'y+1/2, x+1/2, z'
'-y+1/2, -x+1/2, z'
'y+1/2, -x+1/2, -z'
'-y+1/2, x+1/2, -z'
'x+1/2, z+1/2, y'
'-x+1/2, z+1/2, -y'
'-x+1/2, -z+1/2, y'
'x+1/2, -z+1/2, -y'
'z+1/2, y+1/2, x'
'z+1/2, -y+1/2, -x'
'-z+1/2, y+1/2, -x'
'-z+1/2, -y+1/2, x'

loop_
_atom_site_label
_atom_site_type_symbol
_atom_site_fract_x
_atom_site_fract_y
_atom_site_fract_z
_atom_site_U_iso_or_equiv
_atom_site_adp_type
_atom_site_occupancy
_atom_site_symmetry_multiplicity
_atom_site_calc_flag
_atom_site_refinement_flags
Zn00 Zn 0.55983(5) 0.44017(5) 0.44017(5) 0.0932(10) Uani 1 6 d S
Zn1 Zn 0.55937(3) 0.5000 0.5000 0.0386(5) Uani 1 4 d S
O003 O 0.5305(3) 0.4695(3) 0.4695(3) 0.101(7) Uiso 1 6 d S
C005 C 0.35731(16) 0.19494(16) 0.33185(17) 0.0416(13) Uiso 1 1 d .
C006 C 0.38634(17) 0.2697(2) 0.38634(17) 0.048(2) Uiso 1 2 d S
C007 C 0.37038(17) 0.2413(2) 0.37038(17) 0.046(2) Uiso 1 2 d S
C008 C 0.38382(18) 0.22484(17) 0.33887(17) 0.0464(15) Uiso 1 1 d .
C00D C 0.4142(3) 0.3392(4) 0.4142(3) 0.081(3) Uiso 1 2 d S
C00E C 0.4370(5) 0.3148(5) 0.3850(4) 0.068(4) Uiso 0.50 1 d P
C00F C 0.4185(5) 0.2840(5) 0.3671(5) 0.076(5) Uiso 0.50 1 d P
C00G C 0.4284(5) 0.2680(5) 0.3378(5) 0.075(4) Uiso 0.50 1 d P
C00H C 0.4729(8) 0.3195(7) 0.3813(7) 0.116(8) Uiso 0.50 1 d P
C00I C 0.4898(6) 0.3422(5) 0.4000(6) 0.090(6) Uiso 0.50 1 d P
C00J C 0.4126(5) 0.2402(5) 0.3255(5) 0.076(5) Uiso 0.50 1 d P
O00K O 0.5241(4) 0.3988(4) 0.4332(4) 0.091(4) Uiso 0.50 1 d P
O1 O 0.47010(9) 0.41083(14) 0.47010(9) 0.0255(13) Uiso 1 2 d S
C2 C 0.4319(3) 0.3622(4) 0.4319(3) 0.082(4) Uiso 1 2 d S
C5 C 0.4947(5) 0.3886(5) 0.4370(5) 0.069(4) Uiso 0.50 1 d P
C6 C 0.4751(5) 0.3681(5) 0.4210(5) 0.068(4) Uiso 0.50 1 d P
C0AA C 0.3865(4) 0.2529(4) 0.3072(4) 0.055(3) Uiso 0.50 1 d P
C7 C 0.4224(4) 0.2095(4) 0.3431(4) 0.050(3) Uiso 0.50 1 d P
C9 C 0.3519(4) 0.2971(4) 0.2689(4) 0.058(4) Uiso 0.50 1 d P
C10 C 0.4244(4) 0.1805(4) 0.3728(4) 0.052(3) Uiso 0.50 1 d P

loop_
_atom_site_aniso_label
_atom_site_aniso_U_11
_atom_site_aniso_U_22
_atom_site_aniso_U_33
_atom_site_aniso_U_23
_atom_site_aniso_U_13
_atom_site_aniso_U_12
Zn00 0.0932(10) 0.0932(10) 0.0932(10) 0.0013(10) -0.0013(10) -0.0013(10)
Zn1 0.0383(8) 0.0387(6) 0.0387(6) -0.0011(7) 0.000 0.000

loop_
_atom_type_symbol
_atom_type_description
_atom_type_scat_dispersion_real
_atom_type_scat_dispersion_imag
_atom_type_scat_source
C C 0.0000 0.0010 'International Tables Vol C Tables 4.2.6.8 and 6.1.1.4'
H H 0.0000 0.0000 'International Tables Vol C Tables 4.2.6.8 and 6.1.1.4'
O O 0.0020 0.0020 'International Tables Vol C Tables 4.2.6.8 and 6.1.1.4'
Zn Zn 0.2600 0.5370 'International Tables Vol C Tables 4.2.6.8 and 6.1.1.4'
I I -0.8919 1.1868 'International Tables Vol C Tables 4.2.6.8 and 6.1.1.4'

loop_
_geom_angle_atom_site_label_1
_geom_angle_atom_site_label_2
_geom_angle_atom_site_label_3
_geom_angle
_geom_angle_site_symmetry_1
_geom_angle_site_symmetry_3
O003 Zn00 O00K 97.6(4) . 14_665
O003 Zn00 O00K 97.6(4) . 10_656
O00K Zn00 O00K 66.5(8) 14_665 10_656
O003 Zn00 O00K 97.6(4) . .
O00K Zn00 O00K 163.2(8) 14_665 .
O00K Zn00 O00K 118.28(18) 10_656 .
O003 Zn00 O00K 97.6(4) . 7_665
O00K Zn00 O00K 52.4(8) 14_665 7_665
O00K Zn00 O00K 118.28(18) 10_656 7_665
O00K Zn00 O00K 118.28(18) . 7_665
O003 Zn00 O00K 97.6(4) . 17
O00K Zn00 O00K 118.28(18) 14_665 17
O00K Zn00 O00K 163.2(8) 10_656 17
O00K Zn00 O00K 52.4(8) . 17
O00K Zn00 O00K 66.5(8) 7_665 17
O003 Zn00 O00K 97.6(4) . 23_656
O00K Zn00 O00K 118.28(18) 14_665 23_656
O00K Zn00 O00K 52.4(8) 10_656 23_656
O00K Zn00 O00K 66.5(8) . 23_656
O00K Zn00 O00K 163.2(8) 7_665 23_656
O00K Zn00 O00K 118.28(18) 17 23_656
O003 Zn1 O003 112.3(10) . 4_566
O003 Zn1 O1 108.7(2) . 12_665
O003 Zn1 O1 108.7(2) 4_566 12_665
O003 Zn1 O1 108.7(2) . 10_656
O003 Zn1 O1 108.7(2) 4_566 10_656
O1 Zn1 O1 109.7(3) 12_665 10_656
Zn1 O003 Zn1 108.0(5) . 10_656
Zn1 O003 Zn1 108.0(5) . 6_566
Zn1 O003 Zn1 108.0(5) 10_656 6_566
Zn1 O003 Zn00 110.9(5) . .
Zn1 O003 Zn00 110.9(5) 10_656 .
Zn1 O003 Zn00 110.9(5) 6_566 .
C005 C005 C005 120.000(3) 21 44
C005 C005 C008 109.9(3) 21 .
C005 C005 C008 130.1(3) 44 .
C007 C006 C00F 115.0(8) . 21
C007 C006 C00F 115.0(8) . .
C00F C006 C00F 129.7(16) 21 .
C006 C007 C008 123.3(4) . 21
C006 C007 C008 123.3(4) . .
C008 C007 C008 113.4(8) 21 .
C00J C008 C007 114.5(9) . .
C00J C008 C005 142.1(9) . .
C007 C008 C005 103.4(6) . .
C00J C008 C7 56.2(10) . .
C007 C008 C7 113.7(7) . .
C005 C008 C7 110.5(7) . .
C00J C008 C0AA 51.4(10) . .
C007 C008 C0AA 110.8(8) . .
C005 C008 C0AA 113.5(7) . .
C7 C008 C0AA 105.1(9) . .
C2 C00D C00E 116.6(9) . .
C2 C00D C00E 116.6(9) . 21
C00E C00D C00E 111.9(15) . 21
C00H C00E C00F 120.6(19) . .
C00H C00E C00D 120.2(18) . .
C00F C00E C00D 118.6(13) . .
C00G C00F C00E 126.7(17) . .
C00G C00F C006 117.8(16) . .
C00E C00F C006 115.5(14) . .
C00F C00G C00J 122.9(18) . .
C00I C00H C00E 121(3) . .
C00H C00I C6 126(2) . .
C0AA C00J C00G 104.2(17) . .
C0AA C00J C008 75.0(13) . .
C00G C00J C008 126.5(16) . .
C0AA C00J C7 140.0(18) . .
C00G C00J C7 112.5(17) . .
C008 C00J C7 70.8(11) . .
C5 O00K O00K 108.4(12) . 17
C5 O00K Zn00 146.9(14) . .
O00K O00K Zn00 63.8(4) 17 .
C5 O1 C5 121.1(12) . 21
C5 O1 Zn1 112.2(6) . 6_566
C5 O1 Zn1 112.2(6) 21 6_566
C00D C2 C6 117.6(9) . 21
C00D C2 C6 117.6(9) . .
C6 C2 C6 116.6(15) 21 .
O00K C5 C6 135(2) . .
O00K C5 O1 115.0(15) . .
C6 C5 O1 109.2(15) . .
C5 C6 C00I 119.3(19) . .
C5 C6 C2 122.9(16) . .
C00I C6 C2 115.6(16) . .
C00J C0AA C9 162.6(16) . 17
C00J C0AA C008 53.5(11) . .
C9 C0AA C008 113.9(12) 17 .
C00J C7 C10 159.9(14) . .
C00J C7 C008 53.0(10) . .
C10 C7 C008 112.0(10) . .
C9 C9 C0AA 118.0(9) 17 17

loop_
_geom_bond_atom_site_label_1
_geom_bond_atom_site_label_2
_geom_bond_distance
_geom_bond_site_symmetry_2
Zn00 O003 1.918(19) .
Zn00 O00K 2.078(15) 14_665
Zn00 O00K 2.078(15) 10_656
Zn00 O00K 2.078(15) .
Zn00 O00K 2.078(15) 7_665
Zn00 O00K 2.078(15) 17
Zn00 O00K 2.078(15) 23_656
Zn1 O003 1.957(7) .
Zn1 O003 1.957(7) 4_566
Zn1 O1 1.952(5) 12_665
Zn1 O1 1.952(5) 10_656
O003 Zn1 1.958(7) 10_656
O003 Zn1 1.958(7) 6_566
C005 C005 1.358(13) 21
C005 C005 1.430(13) 44
C005 C008 1.531(9) .
C006 C007 1.367(13) .
C006 C00F 1.513(19) 21
C006 C00F 1.514(19) .
C007 C008 1.434(8) 21
C007 C008 1.434(8) .
C008 C00J 1.33(2) .
C008 C7 1.575(16) .
C008 C0AA 1.599(17) .
C00D C2 1.28(2) .
C00D C00E 1.673(19) .
C00D C00E 1.673(19) 21
C00E C00H 1.37(3) .
C00E C00F 1.51(3) .
C00F C00G 1.32(2) .
C00G C00J 1.29(2) .
C00H C00I 1.28(3) .
C00I C6 1.37(3) .
C00J C0AA 1.29(2) .
C00J C7 1.39(2) .
O00K C5 1.18(2) .
O00K O00K 1.83(3) 17
O1 C5 1.769(19) .
O1 C5 1.769(18) 21
O1 Zn1 1.952(5) 6_566
C2 C6 1.696(19) 21
C2 C6 1.696(19) .
C5 C6 1.22(2) .
C0AA C9 1.49(2) 17
C7 C10 1.57(2) .
C9 C9 1.50(3) 17
C9 C0AA 1.49(2) 17

loop_
_geom_torsion_atom_site_label_1
_geom_torsion_atom_site_label_2
_geom_torsion_atom_site_label_3
_geom_torsion_atom_site_label_4
_geom_torsion
_geom_torsion_site_symmetry_1
_geom_torsion_site_symmetry_4
O003 Zn1 O003 Zn1 58.3(6) 4_566 10_656
O1 Zn1 O003 Zn1 -62.1(8) 12_665 10_656
O1 Zn1 O003 Zn1 178.6(4) 10_656 10_656
O003 Zn1 O003 Zn1 -58.3(6) 4_566 6_566
O1 Zn1 O003 Zn1 -178.6(4) 12_665 6_566
O1 Zn1 O003 Zn1 62.1(8) 10_656 6_566
O003 Zn1 O003 Zn00 180.0 4_566 .
O1 Zn1 O003 Zn00 59.7(2) 12_665 .
O1 Zn1 O003 Zn00 -59.7(2) 10_656 .
O00K Zn00 O003 Zn1 -33.6(4) 14_665 .
O00K Zn00 O003 Zn1 33.6(4) 10_656 .
O00K Zn00 O003 Zn1 153.6(4) . .
O00K Zn00 O003 Zn1 -86.4(4) 7_665 .
O00K Zn00 O003 Zn1 -153.6(4) 17 .
O00K Zn00 O003 Zn1 86.4(4) 23_656 .
O00K Zn00 O003 Zn1 86.4(4) 14_665 10_656
O00K Zn00 O003 Zn1 153.6(4) 10_656 10_656
O00K Zn00 O003 Zn1 -86.4(4) . 10_656
O00K Zn00 O003 Zn1 33.6(4) 7_665 10_656
O00K Zn00 O003 Zn1 -33.6(4) 17 10_656
O00K Zn00 O003 Zn1 -153.6(4) 23_656 10_656
O00K Zn00 O003 Zn1 -153.6(4) 14_665 6_566
O00K Zn00 O003 Zn1 -86.4(4) 10_656 6_566
O00K Zn00 O003 Zn1 33.6(4) . 6_566
O00K Zn00 O003 Zn1 153.6(4) 7_665 6_566
O00K Zn00 O003 Zn1 86.4(4) 17 6_566
O00K Zn00 O003 Zn1 -33.6(4) 23_656 6_566
C00F C006 C007 C008 -3.2(15) 21 21
C00F C006 C007 C008 -177.7(11) . 21
C00F C006 C007 C008 177.7(11) 21 .
C00F C006 C007 C008 3.2(15) . .
C006 C007 C008 C00J -2.4(15) . .
C008 C007 C008 C00J 178.5(10) 21 .
C006 C007 C008 C005 179.7(8) . .
C008 C007 C008 C005 0.6(10) 21 .
C006 C007 C008 C7 59.8(12) . .
C008 C007 C008 C7 -119.3(8) 21 .
C006 C007 C008 C0AA -58.3(12) . .
C008 C007 C008 C0AA 122.6(9) 21 .
C005 C005 C008 C00J -177.3(15) 21 .
C005 C005 C008 C00J 6.3(17) 44 .
C005 C005 C008 C007 -0.4(6) 21 .
C005 C005 C008 C007 -176.8(4) 44 .
C005 C005 C008 C7 121.7(6) 21 .
C005 C005 C008 C7 -54.7(8) 44 .
C005 C005 C008 C0AA -120.5(7) 21 .
C005 C005 C008 C0AA 63.1(8) 44 .
C2 C00D C00E C00H 1(2) . .
C00E C00D C00E C00H -136.8(16) 21 .
C2 C00D C00E C00F 171.9(15) . .
C00E C00D C00E C00F 34(2) 21 .
C00H C00E C00F C00G -28(3) . .
C00D C00E C00F C00G 161.2(18) . .
C00H C00E C00F C006 149.2(18) . .
C00D C00E C00F C006 -22(2) . .
C007 C006 C00F C00G -1(2) . .
C00F C006 C00F C00G -174.5(11) 21 .
C007 C006 C00F C00E -178.4(12) . .
C00F C006 C00F C00E 8(3) 21 .
C00E C00F C00G C00J 174.9(19) . .
C006 C00F C00G C00J -2(3) . .
C00F C00E C00H C00I -170(2) . .
C00D C00E C00H C00I 1(3) . .
C00E C00H C00I C6 -11(4) . .
C00F C00G C00J C0AA 85(2) . .
C00F C00G C00J C008 3(3) . .
C00F C00G C00J C7 -79(2) . .
C007 C008 C00J C0AA -97.9(11) . .
C005 C008 C00J C0AA 78.8(17) . .
C7 C008 C00J C0AA 159.0(14) . .
C007 C008 C00J C00G -1(2) . .
C005 C008 C00J C00G 175.6(14) . .
C7 C008 C00J C00G -104(2) . .
C0AA C008 C00J C00G 97(2) . .
C007 C008 C00J C7 103.2(10) . .
C005 C008 C00J C7 -80.1(16) . .
C0AA C008 C00J C7 -159.0(14) . .
O003 Zn00 O00K C5 10(3) . .
O00K Zn00 O00K C5 -145(2) 14_665 .
O00K Zn00 O00K C5 113(3) 10_656 .
O00K Zn00 O00K C5 -93(3) 7_665 .
O00K Zn00 O00K C5 -84(3) 17 .
O00K Zn00 O00K C5 105(3) 23_656 .
O003 Zn00 O00K O00K 93.8(2) . 17
O00K Zn00 O00K O00K -61(3) 14_665 17
O00K Zn00 O00K O00K -163.3(9) 10_656 17
O00K Zn00 O00K O00K -9.1(5) 7_665 17
O00K Zn00 O00K O00K -171.2(5) 23_656 17
C00E C00D C2 C6 -141.7(12) . 21
C00E C00D C2 C6 -5.8(19) 21 21
C00E C00D C2 C6 5.8(19) . .
C00E C00D C2 C6 141.7(12) 21 .
O00K O00K C5 C6 79(3) 17 .
Zn00 O00K C5 C6 149(2) . .
O00K O00K C5 O1 -92.1(12) 17 .
Zn00 O00K C5 O1 -22(3) . .
C5 O1 C5 O00K -148.6(11) 21 .
Zn1 O1 C5 O00K -12.2(17) 6_566 .
C5 O1 C5 C6 38(2) 21 .
Zn1 O1 C5 C6 174.4(12) 6_566 .
O00K C5 C6 C00I 24(4) . .
O1 C5 C6 C00I -164.8(15) . .
O00K C5 C6 C2 -174(2) . .
O1 C5 C6 C2 -3(2) . .
C00H C00I C6 C5 -178(2) . .
C00H C00I C6 C2 18(3) . .
C00D C2 C6 C5 -177.6(18) . .
C6 C2 C6 C5 -30(3) 21 .
C00D C2 C6 C00I -15(2) . .
C6 C2 C6 C00I 133.1(15) 21 .
C00G C00J C0AA C9 -77(6) . 17
C008 C00J C0AA C9 48(5) . 17
C7 C00J C0AA C9 80(6) . 17
C00G C00J C0AA C008 -124.5(17) . .
C7 C00J C0AA C008 32(2) . .
C007 C008 C0AA C00J 105.3(12) . .
C005 C008 C0AA C00J -138.9(12) . .
C7 C008 C0AA C00J -18.0(12) . .
C00J C008 C0AA C9 -166.0(17) . 17
C007 C008 C0AA C9 -60.7(13) . 17
C005 C008 C0AA C9 55.1(13) . 17
C7 C008 C0AA C9 176.0(11) . 17
C0AA C00J C7 C10 -78(5) . .
C00G C00J C7 C10 77(5) . .
C008 C00J C7 C10 -46(4) . .
C0AA C00J C7 C008 -33(2) . .
C00G C00J C7 C008 122.5(18) . .
C007 C008 C7 C00J -104.5(12) . .
C005 C008 C7 C00J 139.7(11) . .
C0AA C008 C7 C00J 16.9(12) . .
C00J C008 C7 C10 164.6(15) . .
C007 C008 C7 C10 60.1(11) . .
C005 C008 C7 C10 -55.7(11) . .
C0AA C008 C7 C10 -178.5(10) . .
